data_7131737
loop_
_publ_author_name
'Grzelczak, Rafa&#x142; A'
'W&#x142;adyczyn, Anna'
'Bia&#x142;o&#x144;ska, Agata'
'John, &#x141;ukasz'
'Szyszko, Bartosz'

_publ_section_title
;
 POSSaxanes: active-template synthesis of organic-inorganic rotaxanes
 incorporating cubic silsesquioxane stoppers.
;
_journal_issue 49
_journal_name_full 'Chemical communications (Cambridge, England)'
_journal_page_first 7579
_journal_page_last 7582
_journal_paper_doi 10.1039/d3cc01706k
_journal_volume 59
_journal_year 2023
_chemical_formula_moiety
;
C73 H63 N3 O13 Si8, C32 H34 N2 O2, 3(C4 H8 O)
;
_chemical_formula_sum 'C117 H121 N5 O18 Si8'
_chemical_formula_weight 2109.90
_space_group_crystal_system triclinic
_space_group_IT_number 2
_space_group_name_Hall '-P 1'
_space_group_name_H-M_alt 'P -1'
_atom_sites_solution_hydrogens geom
_audit_creation_method SHELXL-2018/3
_audit_update_record
;
2023-05-04 deposited with the CCDC.	2023-05-09 downloaded from the CCDC.
;
_cell_angle_alpha 80.96(2)
_cell_angle_beta 81.34(3)
_cell_angle_gamma 65.17(3)
_cell_formula_units_Z 2
_cell_length_a 13.215(2)
_cell_length_b 13.961(2)
_cell_length_c 32.976(3)
_cell_measurement_reflns_used 11872
_cell_measurement_temperature 100(2)
_cell_measurement_theta_max 72.2870
_cell_measurement_theta_min 2.6980
_cell_volume 5428.6(18)
_computing_cell_refinement 'CrysAlisPro 1.171.42.42a (Rigaku OD, 2022)'
_computing_data_collection 'CrysAlisPro 1.171.42.42a (Rigaku OD, 2022)'
_computing_data_reduction 'CrysAlisPro 1.171.42.42a (Rigaku OD, 2022)'
_computing_molecular_graphics 'PyMOL Version 2.0 (Schrodinger, LLC)'
_computing_publication_material 'SHELXL-2018/3 (Sheldrick, 2018)'
_computing_structure_refinement 'SHELXL-2018/3 (Sheldrick, 2018)'
_computing_structure_solution 'SHELXS-2018/3 (Sheldrick, 2018)'
_diffrn_ambient_environment N~2~
_diffrn_ambient_temperature 100.00(10)
_diffrn_detector 'Hybrid Pixel Array Detector'
_diffrn_detector_area_resol_mean 10.0000
_diffrn_detector_type 'HyPix-Arc 150'
_diffrn_measured_fraction_theta_full 0.988
_diffrn_measured_fraction_theta_max 0.939
_diffrn_measurement_device 'four-circle diffractometer'
_diffrn_measurement_device_type 'XtaLAB Synergy R, DW system, HyPix-Arc 150'
_diffrn_measurement_method '\w scans'
_diffrn_radiation_monochromator mirror
_diffrn_radiation_probe x-ray
_diffrn_radiation_type 'Cu K\a'
_diffrn_radiation_wavelength 1.54184
_diffrn_reflns_av_R_equivalents 0.0973
_diffrn_reflns_av_unetI/netI 0.1226
_diffrn_reflns_Laue_measured_fraction_full 0.988
_diffrn_reflns_Laue_measured_fraction_max 0.939
_diffrn_reflns_limit_h_max 9
_diffrn_reflns_limit_h_min -15
_diffrn_reflns_limit_k_max 16
_diffrn_reflns_limit_k_min -17
_diffrn_reflns_limit_l_max 39
_diffrn_reflns_limit_l_min -41
_diffrn_reflns_number 77735
_diffrn_reflns_point_group_measured_fraction_full 0.988
_diffrn_reflns_point_group_measured_fraction_max 0.939
_diffrn_reflns_theta_full 67.684
_diffrn_reflns_theta_max 74.218
_diffrn_reflns_theta_min 2.726
_diffrn_source 'Rotating-anode X-ray tube'
_diffrn_source_type 'Rigaku (Cu) X-ray Source'
_exptl_absorpt_coefficient_mu 1.499
_exptl_absorpt_correction_T_max 1.00000
_exptl_absorpt_correction_T_min 0.64873
_exptl_absorpt_correction_type multi-scan
_exptl_absorpt_process_details
;
CrysAlisPro 1.171.42.42a (Rigaku Oxford Diffraction, 2022)
Empirical absorption correction using spherical harmonics,
implemented in SCALE3 ABSPACK scaling algorithm.
;
_exptl_crystal_colour colorless
_exptl_crystal_density_diffrn 1.291
_exptl_crystal_description needle
_exptl_crystal_F_000 2228
_exptl_crystal_size_max 0.336
_exptl_crystal_size_mid 0.031
_exptl_crystal_size_min 0.004
_refine_diff_density_max 0.712
_refine_diff_density_min -0.358
_refine_diff_density_rms 0.061
_refine_ls_extinction_method none
_refine_ls_goodness_of_fit_ref 1.011
_refine_ls_hydrogen_treatment constr
_refine_ls_matrix_type full
_refine_ls_number_parameters 1633
_refine_ls_number_reflns 20804
_refine_ls_number_restraints 593
_refine_ls_restrained_S_all 1.004
_refine_ls_R_factor_all 0.2051
_refine_ls_R_factor_gt 0.0905
_refine_ls_shift/su_max 0.001
_refine_ls_shift/su_mean 0.000
_refine_ls_structure_factor_coef Fsqd
_refine_ls_weighting_details 'w=1/[\s^2^(Fo^2^)+(0.1434P)^2^] where P=(Fo^2^+2Fc^2^)/3'
_refine_ls_weighting_scheme calc
_refine_ls_wR_factor_gt 0.2322
_refine_ls_wR_factor_ref 0.3005
_reflns_Friedel_coverage 0.000
_reflns_number_gt 8270
_reflns_number_total 20804
_reflns_threshold_expression 'I > 2\s(I)'
_cod_data_source_file d3cc01706k2.cif
_cod_data_source_block 10aA(2249743)
_cod_depositor_comments 'Adding full bibliography for 7131737--7131738.cif.'
_cod_database_code 7131737
_shelx_shelxl_version_number 2018/3
_shelx_space_group_comment
;
The symmetry employed for this shelxl refinement is uniquely defined
by the following loop, which should always be used as a source of
symmetry information in preference to the above space-group names.
They are only intended as comments.
;
_oxdiff_exptl_absorpt_empirical_full_min 0.651
_oxdiff_exptl_absorpt_empirical_full_max 1.457
_oxdiff_exptl_absorpt_empirical_details
;
Empirical correction (ABSPACK) includes:
- Absorption correction using spherical harmonics
- Frame scaling
;

loop_
_space_group_symop_operation_xyz
'x, y, z'
'-x, -y, -z'

loop_
_atom_site_label
_atom_site_type_symbol
_atom_site_fract_x
_atom_site_fract_y
_atom_site_fract_z
_atom_site_U_iso_or_equiv
_atom_site_adp_type
_atom_site_occupancy
_atom_site_site_symmetry_order
_atom_site_calc_flag
_atom_site_refinement_flags_posn
_atom_site_refinement_flags_adp
_atom_site_refinement_flags_occupancy
_atom_site_disorder_assembly
_atom_site_disorder_group
Si1A Si 0.09910(12) 0.66056(14) 0.26249(5) 0.0568(4) Uani 1 1 d . . . . .
O1 O 0.1724(3) 0.7027(3) 0.28388(11) 0.0617(10) Uani 1 1 d . . . . .
C1B C 0.1459(5) 0.6556(5) 0.20749(17) 0.0605(15) Uani 1 1 d . . . . .
H1BA H 0.228746 0.626670 0.204059 0.073 Uiso 1 1 calc R U . . .
H1BB H 0.123085 0.605891 0.196811 0.073 Uiso 1 1 calc R U . . .
Si2 Si 0.22004(14) 0.72907(15) 0.32119(5) 0.0640(5) Uani 1 1 d . . . . .
O2 O 0.1201(3) 0.8269(4) 0.34323(12) 0.0727(12) Uani 1 1 d . . . . .
C2B C 0.1001(5) 0.7623(6) 0.18166(19) 0.0763(19) Uani 1 1 d . . . . .
H2BA H 0.112808 0.815094 0.194675 0.092 Uiso 1 1 calc R U . . .
H2BB H 0.018242 0.786211 0.181412 0.092 Uiso 1 1 calc R U . . .
Si3 Si -0.00980(15) 0.87404(17) 0.36127(6) 0.0752(6) Uani 1 1 d . . . . .
O3 O -0.0848(3) 0.8632(3) 0.32967(12) 0.0725(12) Uani 1 1 d . . . . .
C3B C 0.1542(5) 0.7587(6) 0.1371(2) 0.0775(19) Uani 1 1 d . . . . .
H3BA H 0.142140 0.706208 0.123720 0.093 Uiso 1 1 calc R U . . .
H3BB H 0.119584 0.829145 0.121333 0.093 Uiso 1 1 calc R U . . .
Si4 Si -0.13063(13) 0.80561(14) 0.30280(5) 0.0637(5) Uani 1 1 d . . . . .
O4A O -0.0321(3) 0.7409(3) 0.26967(11) 0.0612(10) Uani 1 1 d . . . . .
N4B N 0.2741(5) 0.7291(5) 0.13744(16) 0.0751(15) Uani 1 1 d . . . . .
Si5A Si 0.10127(13) 0.47385(14) 0.32664(5) 0.0589(4) Uani 1 1 d . . . . .
O5 O 0.1804(3) 0.4807(3) 0.35803(12) 0.0676(11) Uani 1 1 d . . . . .
N5B N 0.3106(5) 0.8032(5) 0.14096(18) 0.0909(18) Uani 1 1 d . . . . .
Si6 Si 0.22360(16) 0.54024(18) 0.38516(6) 0.0753(6) Uani 1 1 d . . . . .
O6A O 0.1229(4) 0.6033(4) 0.41821(12) 0.0824(14) Uani 1 1 d . . . . .
N6B N 0.4198(5) 0.7528(6) 0.14533(19) 0.0917(18) Uani 1 1 d . . . . .
Si7A Si -0.00641(17) 0.68678(19) 0.42565(6) 0.0838(7) Uani 1 1 d . . . . .
O7 O -0.0842(3) 0.6488(4) 0.40538(12) 0.0786(13) Uani 1 1 d . . . . .
C7B C 0.4484(6) 0.6485(6) 0.14414(19) 0.0726(18) Uani 1 1 d . . . . .
Si8 Si -0.12905(13) 0.61984(15) 0.36771(5) 0.0628(5) Uani 1 1 d . . . . .
O8A O -0.0280(3) 0.5242(3) 0.34577(11) 0.0630(11) Uani 1 1 d . . . . .
C8B C 0.3573(5) 0.6337(6) 0.13870(19) 0.0713(18) Uani 1 1 d . . . . .
H8BA H 0.353431 0.568399 0.136277 0.086 Uiso 1 1 calc R U . . .
O9 O 0.1138(3) 0.5430(3) 0.28373(11) 0.0585(10) Uani 1 1 d . . . . .
C9B C 0.5644(5) 0.5677(6) 0.1466(2) 0.079(2) Uani 1 1 d . . . . .
H9BA H 0.618871 0.600017 0.137014 0.095 Uiso 1 1 calc R U . . .
H9BB H 0.576563 0.534509 0.175223 0.095 Uiso 1 1 calc R U . . .
O10 O 0.2610(3) 0.6264(4) 0.35490(13) 0.0785(13) Uani 1 1 d . . . . .
O10B O 0.5761(4) 0.4921(4) 0.12048(15) 0.0932(15) Uani 1 1 d . . . . .
O11 O -0.0211(3) 0.8049(4) 0.40409(13) 0.0817(14) Uani 1 1 d . . . . .
C11B C 0.6722(6) 0.4018(6) 0.1200(2) 0.0761(19) Uani 1 1 d . . . . .
O12 O -0.1709(3) 0.7234(3) 0.33396(13) 0.0703(12) Uani 1 1 d . . . . .
C12B C 0.6713(6) 0.3237(6) 0.0993(2) 0.083(2) Uani 1 1 d . . . . .
H12C H 0.606010 0.335168 0.087068 0.100 Uiso 1 1 calc R U . . .
C13B C 0.7636(6) 0.2294(6) 0.0963(2) 0.081(2) Uani 1 1 d . . . . .
H13C H 0.761613 0.176475 0.081908 0.098 Uiso 1 1 calc R U . . .
C14B C 0.8608(5) 0.2106(5) 0.1144(2) 0.0676(17) Uani 1 1 d . . . . .
C15B C 0.8604(5) 0.2924(6) 0.1337(2) 0.0731(18) Uani 1 1 d . . . . .
H15B H 0.926381 0.283083 0.144940 0.088 Uiso 1 1 calc R U . . .
C16B C 0.7687(5) 0.3853(5) 0.13699(19) 0.0691(17) Uani 1 1 d . . . . .
H16B H 0.770757 0.438999 0.150946 0.083 Uiso 1 1 calc R U . . .
C17B C 0.9651(5) 0.1059(5) 0.11317(19) 0.0663(17) Uani 1 1 d . . . . .
C18B C 1.0009(5) 0.0729(5) 0.15739(19) 0.0644(16) Uani 1 1 d . . . . .
C19B C 1.1105(5) 0.0371(5) 0.1670(2) 0.0712(18) Uani 1 1 d . . . . .
H19B H 1.168496 0.031940 0.145497 0.085 Uiso 1 1 calc R U . . .
C20B C 1.1370(6) 0.0085(5) 0.2078(2) 0.0736(18) Uani 1 1 d . . . . .
H20A H 1.212473 -0.014122 0.213431 0.088 Uiso 1 1 calc R U . . .
C21B C 1.0577(6) 0.0120(5) 0.2398(2) 0.0748(18) Uani 1 1 d . . . . .
H21C H 1.077532 -0.010597 0.267258 0.090 Uiso 1 1 calc R U . . .
C22B C 0.9457(6) 0.0499(5) 0.2311(2) 0.0751(19) Uani 1 1 d . . . . .
H22C H 0.888372 0.054178 0.252799 0.090 Uiso 1 1 calc R U . . .
C23B C 0.9194(6) 0.0809(5) 0.1908(2) 0.0723(18) Uani 1 1 d . . . . .
H23C H 0.842984 0.108817 0.185521 0.087 Uiso 1 1 calc R U . . .
C24B C 1.0624(6) 0.1169(6) 0.08117(19) 0.0671(17) Uani 1 1 d . . . . .
C25B C 1.1596(6) 0.0265(6) 0.0740(2) 0.0769(19) Uani 1 1 d . . . . .
H25A H 1.166742 -0.040859 0.087775 0.092 Uiso 1 1 calc R U . . .
C26B C 1.2452(6) 0.0364(7) 0.0466(2) 0.084(2) Uani 1 1 d . . . . .
H26A H 1.311956 -0.025305 0.042366 0.101 Uiso 1 1 calc R U . . .
C27B C 1.2388(7) 0.1294(7) 0.0254(2) 0.085(2) Uani 1 1 d . . . . .
H27B H 1.299797 0.133182 0.006948 0.102 Uiso 1 1 calc R U . . .
C28B C 1.1409(6) 0.2192(6) 0.0314(2) 0.078(2) Uani 1 1 d . . . . .
H28B H 1.132889 0.285659 0.016470 0.094 Uiso 1 1 calc R U . . .
C29B C 1.0543(6) 0.2105(6) 0.0596(2) 0.081(2) Uani 1 1 d . . . . .
H29A H 0.987523 0.272160 0.063767 0.098 Uiso 1 1 calc R U . . .
C30B C 0.9344(5) 0.0216(5) 0.0989(2) 0.0680(17) Uani 1 1 d . . . . .
C31B C 0.8928(5) -0.0405(6) 0.1252(2) 0.0784(19) Uani 1 1 d . . . . .
H31B H 0.889072 -0.037598 0.153997 0.094 Uiso 1 1 calc R U . . .
C32B C 0.8552(6) -0.1085(6) 0.1118(2) 0.089(2) Uani 1 1 d . . . . .
H32C H 0.827265 -0.151472 0.131320 0.107 Uiso 1 1 calc R U . . .
C33B C 0.8585(6) -0.1133(6) 0.0709(2) 0.088(2) Uani 1 1 d . . . . .
H33C H 0.833398 -0.159850 0.061527 0.106 Uiso 1 1 calc R U . . .
C34B C 0.8976(6) -0.0517(6) 0.0435(2) 0.089(2) Uani 1 1 d . . . . .
H34C H 0.900310 -0.054943 0.014776 0.106 Uiso 1 1 calc R U . . .
C35B C 0.9340(5) 0.0167(6) 0.0571(2) 0.080(2) Uani 1 1 d . . . . .
H35A H 0.959285 0.061201 0.037414 0.096 Uiso 1 1 calc R U . . .
C36B C 0.3357(5) 0.7675(5) 0.3003(2) 0.0657(17) Uani 1 1 d . . . . .
C37B C 0.3962(7) 0.7880(9) 0.3256(3) 0.133(4) Uani 1 1 d . . . . .
H37A H 0.379565 0.780332 0.354709 0.160 Uiso 1 1 calc R U . . .
C38B C 0.4837(7) 0.8205(8) 0.3086(3) 0.125(4) Uani 1 1 d . . . . .
H38A H 0.525425 0.834293 0.326321 0.150 Uiso 1 1 calc R U . . .
C39B C 0.5075(6) 0.8319(6) 0.2675(3) 0.094(2) Uani 1 1 d . . . . .
H39A H 0.564277 0.856019 0.256458 0.113 Uiso 1 1 calc R U . . .
C40B C 0.4517(6) 0.8094(6) 0.2416(3) 0.094(2) Uani 1 1 d . . . . .
H40A H 0.471324 0.813907 0.212668 0.113 Uiso 1 1 calc R U . . .
C41B C 0.3647(5) 0.7794(6) 0.2587(2) 0.085(2) Uani 1 1 d . . . . .
H41A H 0.323362 0.766564 0.240589 0.102 Uiso 1 1 calc R U . . .
C42B C -0.0578(10) 1.0178(9) 0.3667(3) 0.081(3) Uani 0.816(8) 1 d . U P A 1
C43B C -0.1529(10) 1.0963(9) 0.3483(3) 0.102(3) Uani 0.816(8) 1 d . U P A 1
H43A H -0.194595 1.074506 0.333559 0.122 Uiso 0.816(8) 1 calc R U P A 1
C44B C -0.1874(11) 1.2045(10) 0.3511(4) 0.119(4) Uani 0.816(8) 1 d . U P A 1
H44A H -0.251358 1.255385 0.338414 0.143 Uiso 0.816(8) 1 calc R U P A 1
C45B C -0.1277(13) 1.2354(11) 0.3723(4) 0.127(4) Uani 0.816(8) 1 d . U P A 1
H45A H -0.150432 1.308758 0.374456 0.152 Uiso 0.816(8) 1 calc R U P A 1
C46B C -0.0387(15) 1.1653(13) 0.3899(5) 0.161(6) Uani 0.816(8) 1 d . . P A 1
H46A H -0.000785 1.189011 0.405601 0.193 Uiso 0.816(8) 1 calc R U P A 1
C47B C 0.0022(11) 1.0542(10) 0.3858(4) 0.137(5) Uani 0.816(8) 1 d . . P A 1
H47A H 0.070741 1.006032 0.396371 0.164 Uiso 0.816(8) 1 calc R U P A 1
C42C C -0.058(3) 0.992(2) 0.3816(12) 0.083(7) Uani 0.184(8) 1 d G U P A 2
C43C C -0.074(3) 1.074(3) 0.3500(9) 0.095(5) Uani 0.184(8) 1 d G U P A 2
H43B H -0.050064 1.058524 0.322253 0.114 Uiso 0.184(8) 1 calc R U P A 2
C44C C -0.124(3) 1.179(3) 0.3591(10) 0.126(6) Uani 0.184(8) 1 d G U P A 2
H44B H -0.134555 1.234912 0.337525 0.151 Uiso 0.184(8) 1 calc R U P A 2
C45C C -0.158(2) 1.201(2) 0.3997(11) 0.078(11) Uani 0.184(8) 1 d G U P A 2
H45B H -0.192788 1.273024 0.405939 0.094 Uiso 0.184(8) 1 calc R U P A 2
C46C C -0.143(3) 1.119(3) 0.4313(8) 0.15(2) Uani 0.184(8) 1 d G U P A 2
H46B H -0.166527 1.134750 0.459083 0.183 Uiso 0.184(8) 1 calc R U P A 2
C47C C -0.093(3) 1.014(3) 0.4222(10) 0.128(18) Uani 0.184(8) 1 d G U P A 2
H47B H -0.082034 0.958362 0.443812 0.153 Uiso 0.184(8) 1 calc R U P A 2
C48B C -0.2472(5) 0.9059(5) 0.2759(2) 0.0671(17) Uani 1 1 d . . . . .
C49B C -0.2458(5) 0.9189(6) 0.2336(3) 0.079(2) Uani 1 1 d . . . . .
H49A H -0.184176 0.871004 0.217939 0.095 Uiso 1 1 calc R U . . .
C50B C -0.3323(6) 1.0005(7) 0.2128(3) 0.098(2) Uani 1 1 d . . . . .
H50A H -0.328989 1.008248 0.183583 0.118 Uiso 1 1 calc R U . . .
C51B C -0.4224(6) 1.0692(7) 0.2358(4) 0.109(3) Uani 1 1 d . . . . .
H51A H -0.482182 1.124549 0.222351 0.131 Uiso 1 1 calc R U . . .
C52B C -0.4254(7) 1.0574(7) 0.2777(4) 0.118(3) Uani 1 1 d . . . . .
H52A H -0.488402 1.103356 0.293517 0.141 Uiso 1 1 calc R U . . .
C53B C -0.3385(6) 0.9799(6) 0.2970(3) 0.089(2) Uani 1 1 d . . . . .
H53A H -0.340275 0.976295 0.326062 0.107 Uiso 1 1 calc R U . . .
C54B C 0.1432(5) 0.3358(5) 0.31720(18) 0.0617(16) Uani 1 1 d . . . . .
C55B C 0.2416(5) 0.2534(6) 0.3292(2) 0.0752(19) Uani 1 1 d . . . . .
H55A H 0.289272 0.268043 0.343855 0.090 Uiso 1 1 calc R U . . .
C56B C 0.2728(5) 0.1496(6) 0.3204(2) 0.086(2) Uani 1 1 d . . . . .
H56A H 0.340753 0.095028 0.329060 0.103 Uiso 1 1 calc R U . . .
C57B C 0.2066(6) 0.1265(6) 0.2997(2) 0.086(2) Uani 1 1 d . . . . .
H57A H 0.227984 0.055648 0.293881 0.104 Uiso 1 1 calc R U . . .
C58B C 0.1082(6) 0.2054(6) 0.2869(2) 0.094(2) Uani 1 1 d . . . . .
H58A H 0.062334 0.189213 0.271963 0.112 Uiso 1 1 calc R U . . .
C59B C 0.0757(5) 0.3092(5) 0.2960(2) 0.0729(18) Uani 1 1 d . . . . .
H59A H 0.006755 0.362729 0.287760 0.087 Uiso 1 1 calc R U . . .
C60B C 0.3580(18) 0.4163(16) 0.4070(6) 0.061(4) Uani 0.492(15) 1 d . U P B 1
C61B C 0.4498(19) 0.3617(19) 0.3806(7) 0.078(5) Uani 0.492(15) 1 d . U P B 1
H61A H 0.452380 0.382775 0.351727 0.094 Uiso 0.492(15) 1 calc R U P B 1
C62B C 0.537(2) 0.276(2) 0.3975(8) 0.100(6) Uani 0.492(15) 1 d . U P B 1
H62A H 0.600172 0.234929 0.380102 0.120 Uiso 0.492(15) 1 calc R U P B 1
C63B C 0.5340(17) 0.2484(19) 0.4396(7) 0.094(5) Uani 0.492(15) 1 d . U P B 1
H63A H 0.595908 0.189807 0.450546 0.113 Uiso 0.492(15) 1 calc R U P B 1
C64B C 0.4468(17) 0.3015(19) 0.4659(7) 0.087(4) Uani 0.492(15) 1 d . U P B 1
H64A H 0.447285 0.282407 0.494879 0.104 Uiso 0.492(15) 1 calc R U P B 1
C65B C 0.3529(17) 0.3879(16) 0.4486(7) 0.076(4) Uani 0.492(15) 1 d . U P B 1
H65A H 0.287861 0.425027 0.465823 0.091 Uiso 0.492(15) 1 calc R U P B 1
C60C C 0.3278(15) 0.4542(14) 0.4142(6) 0.055(4) Uani 0.508(15) 1 d . U P B 2
C61C C 0.422(2) 0.3822(18) 0.3937(6) 0.070(5) Uani 0.508(15) 1 d . U P B 2
H61B H 0.426585 0.388242 0.364424 0.084 Uiso 0.508(15) 1 calc R U P B 2
C62C C 0.511(2) 0.302(2) 0.4131(9) 0.099(6) Uani 0.508(15) 1 d . U P B 2
H62B H 0.576284 0.257001 0.397633 0.119 Uiso 0.508(15) 1 calc R U P B 2
C63C C 0.5014(19) 0.2889(19) 0.4563(7) 0.090(4) Uani 0.508(15) 1 d . U P B 2
H63B H 0.558106 0.231773 0.470560 0.108 Uiso 0.508(15) 1 calc R U P B 2
C64C C 0.4097(15) 0.3588(16) 0.4786(6) 0.091(5) Uani 0.508(15) 1 d . U P B 2
H64B H 0.403435 0.351697 0.507886 0.110 Uiso 0.508(15) 1 calc R U P B 2
C65C C 0.3271(16) 0.4397(15) 0.4567(6) 0.074(4) Uani 0.508(15) 1 d . U P B 2
H65B H 0.265577 0.488591 0.472019 0.089 Uiso 0.508(15) 1 calc R U P B 2
C66B C -0.0672(7) 0.7175(7) 0.4797(2) 0.056(3) Uani 0.534(7) 1 d G U P C 1
C67B C -0.1325(7) 0.8185(6) 0.4914(3) 0.087(4) Uani 0.534(7) 1 d G . P C 1
H67A H -0.150981 0.878374 0.471216 0.104 Uiso 0.534(7) 1 calc R U P C 1
C68B C -0.1709(7) 0.8320(7) 0.5326(3) 0.105(5) Uani 0.534(7) 1 d G . P C 1
H68A H -0.215567 0.901075 0.540593 0.126 Uiso 0.534(7) 1 calc R U P C 1
C69B C -0.1439(9) 0.7445(9) 0.5621(2) 0.078(4) Uani 0.534(7) 1 d G . P C 1
H69A H -0.170157 0.753698 0.590255 0.094 Uiso 0.534(7) 1 calc R U P C 1
C70B C -0.0786(10) 0.6435(7) 0.5504(3) 0.104(5) Uani 0.534(7) 1 d G U P C 1
H70A H -0.060159 0.583618 0.570540 0.124 Uiso 0.534(7) 1 calc R U P C 1
C71B C -0.0402(8) 0.6300(6) 0.5092(3) 0.072(3) Uani 0.534(7) 1 d G U P C 1
H71A H 0.004429 0.560915 0.501162 0.086 Uiso 0.534(7) 1 calc R U P C 1
C66C C -0.0242(10) 0.6661(9) 0.4836(3) 0.062(3) Uani 0.466(7) 1 d G U P C 2
C67C C 0.0612(9) 0.6389(10) 0.5088(4) 0.110(6) Uani 0.466(7) 1 d G . P C 2
H67B H 0.136721 0.616913 0.497115 0.132 Uiso 0.466(7) 1 calc R U P C 2
C68C C 0.0361(13) 0.6439(10) 0.5511(4) 0.153(9) Uani 0.466(7) 1 d G . P C 2
H68B H 0.094498 0.625341 0.568319 0.183 Uiso 0.466(7) 1 calc R U P C 2
C69C C -0.0743(15) 0.6761(12) 0.5682(3) 0.117(6) Uani 0.466(7) 1 d G U P C 2
H69B H -0.091489 0.679486 0.597097 0.140 Uiso 0.466(7) 1 calc R U P C 2
C70C C -0.1597(11) 0.7032(12) 0.5430(4) 0.148(12) Uani 0.466(7) 1 d G . P C 2
H70B H -0.235255 0.725204 0.554672 0.178 Uiso 0.466(7) 1 calc R U P C 2
C71C C -0.1347(9) 0.6982(10) 0.5007(4) 0.099(6) Uani 0.466(7) 1 d G . P C 2
H71B H -0.193035 0.716776 0.483467 0.119 Uiso 0.466(7) 1 calc R U P C 2
C72B C -0.2408(8) 0.5748(9) 0.3883(4) 0.064(4) Uani 0.498(12) 1 d G U P D 1
C73B C -0.3351(10) 0.6107(10) 0.3669(4) 0.091(5) Uani 0.498(12) 1 d G U P D 1
H73A H -0.339987 0.656067 0.341935 0.110 Uiso 0.498(12) 1 calc R U P D 1
C74B C -0.4224(8) 0.5802(12) 0.3821(4) 0.104(6) Uani 0.498(12) 1 d G . P D 1
H74A H -0.486848 0.604751 0.367494 0.124 Uiso 0.498(12) 1 calc R U P D 1
C75B C -0.4152(8) 0.5138(10) 0.4187(4) 0.092(5) Uani 0.498(12) 1 d G U P D 1
H75A H -0.474872 0.492970 0.429057 0.111 Uiso 0.498(12) 1 calc R U P D 1
C76B C -0.3209(10) 0.4779(10) 0.4401(3) 0.090(6) Uani 0.498(12) 1 d G . P D 1
H76A H -0.316036 0.432502 0.465062 0.108 Uiso 0.498(12) 1 calc R U P D 1
C77B C -0.2337(9) 0.5084(11) 0.4249(4) 0.085(5) Uani 0.498(12) 1 d G . P D 1
H77A H -0.169174 0.483817 0.439504 0.102 Uiso 0.498(12) 1 calc R U P D 1
C72C C -0.2492(7) 0.5840(8) 0.3866(3) 0.063(4) Uani 0.502(12) 1 d G U P D 2
C73C C -0.2880(10) 0.5410(10) 0.3603(2) 0.076(4) Uani 0.502(12) 1 d G U P D 2
H73B H -0.257567 0.536465 0.332272 0.091 Uiso 0.502(12) 1 calc R U P D 2
C74C C -0.3713(10) 0.5048(10) 0.3749(3) 0.077(5) Uani 0.502(12) 1 d G . P D 2
H74B H -0.397810 0.475412 0.356856 0.092 Uiso 0.502(12) 1 calc R U P D 2
C75C C -0.4159(8) 0.5115(9) 0.4158(3) 0.094(5) Uani 0.502(12) 1 d G U P D 2
H75B H -0.472798 0.486674 0.425778 0.112 Uiso 0.502(12) 1 calc R U P D 2
C76C C -0.3771(11) 0.5544(12) 0.4421(3) 0.102(7) Uani 0.502(12) 1 d G . P D 2
H76C H -0.407543 0.558988 0.470119 0.122 Uiso 0.502(12) 1 calc R U P D 2
C77C C -0.2938(10) 0.5907(12) 0.4275(3) 0.083(5) Uani 0.502(12) 1 d G . P D 2
H77B H -0.267300 0.620042 0.445536 0.100 Uiso 0.502(12) 1 calc R U P D 2
C1A C 0.2636(5) 0.3531(6) 0.1739(2) 0.0707(18) Uani 1 1 d . . . . .
C2A C 0.2204(5) 0.2793(6) 0.1692(2) 0.080(2) Uani 1 1 d . . . . .
H2AA H 0.219508 0.226005 0.190863 0.097 Uiso 1 1 calc R U . . .
C3A C 0.1799(6) 0.2864(7) 0.1326(3) 0.092(2) Uani 1 1 d . . . . .
H3AA H 0.151032 0.237157 0.128422 0.110 Uiso 1 1 calc R U . . .
C4A C 0.1810(5) 0.3642(6) 0.1021(3) 0.085(2) Uani 1 1 d . . . . .
H4AA H 0.151707 0.370565 0.076767 0.102 Uiso 1 1 calc R U . . .
C5A C 0.2259(5) 0.4347(6) 0.1087(2) 0.0751(19) Uani 1 1 d . . . . .
C6A C 0.2233(6) 0.5214(6) 0.0771(2) 0.0763(19) Uani 1 1 d . . . . .
C7A C 0.1221(6) 0.5877(7) 0.0589(2) 0.092(2) Uani 1 1 d . . . . .
H7AA H 0.055873 0.575661 0.066768 0.111 Uiso 1 1 calc R U . . .
C8A C 0.1228(7) 0.6682(8) 0.0302(2) 0.099(3) Uani 1 1 d . . . . .
H8AA H 0.056292 0.714005 0.017763 0.119 Uiso 1 1 calc R U . . .
C9A C 0.2200(8) 0.6837(8) 0.0189(2) 0.107(3) Uani 1 1 d . . . . .
H9AA H 0.221289 0.740394 -0.001037 0.128 Uiso 1 1 calc R U . . .
C10A C 0.3181(6) 0.6129(8) 0.0376(2) 0.091(2) Uani 1 1 d . . . . .
C11A C 0.4271(7) 0.6235(7) 0.0242(3) 0.103(2) Uani 1 1 d . . . . .
H11A H 0.480379 0.581607 0.044928 0.124 Uiso 1 1 calc R U . . .
H11B H 0.458473 0.591997 -0.002214 0.124 Uiso 1 1 calc R U . . .
C12A C 0.4193(8) 0.7317(8) 0.0187(3) 0.130(3) Uani 1 1 d . . . . .
H12A H 0.398887 0.760284 0.045769 0.156 Uiso 1 1 calc R U . . .
H12B H 0.359149 0.776448 0.000721 0.156 Uiso 1 1 calc R U . . .
C13A C 0.5344(8) 0.7379(8) -0.0015(3) 0.128(3) Uani 1 1 d . . . . .
H13A H 0.559561 0.699972 -0.026516 0.153 Uiso 1 1 calc R U . . .
H13B H 0.520330 0.813211 -0.010231 0.153 Uiso 1 1 calc R U . . .
C14A C 0.6266(8) 0.6924(8) 0.0261(3) 0.094(2) Uani 1 1 d . . . . .
C15A C 0.6248(7) 0.7494(8) 0.0571(3) 0.103(3) Uani 1 1 d . . . . .
H15A H 0.564541 0.816616 0.059976 0.124 Uiso 1 1 calc R U . . .
C16A C 0.7081(7) 0.7121(7) 0.0843(2) 0.088(2) Uani 1 1 d . . . . .
H16A H 0.705632 0.753062 0.105161 0.105 Uiso 1 1 calc R U . . .
C17A C 0.7961(7) 0.6110(7) 0.0796(2) 0.084(2) Uani 1 1 d . . . . .
C18A C 0.7989(7) 0.5527(7) 0.0491(2) 0.089(2) Uani 1 1 d . . . . .
H18A H 0.858211 0.485046 0.045806 0.107 Uiso 1 1 calc R U . . .
C19A C 0.7135(8) 0.5947(8) 0.0233(2) 0.094(2) Uani 1 1 d . . . . .
H19A H 0.715257 0.553747 0.002531 0.113 Uiso 1 1 calc R U . . .
O20A O 0.8796(4) 0.5653(4) 0.10544(16) 0.0935(15) Uani 1 1 d . . . . .
C21A C 0.8599(6) 0.6105(7) 0.1439(2) 0.096(2) Uani 1 1 d . . . . .
H21A H 0.781753 0.627351 0.155875 0.115 Uiso 1 1 calc R U . . .
H21B H 0.871809 0.677031 0.139109 0.115 Uiso 1 1 calc R U . . .
C22A C 0.9391(6) 0.5322(7) 0.1729(3) 0.096(2) Uani 1 1 d . . . . .
H22A H 1.016752 0.520576 0.161728 0.115 Uiso 1 1 calc R U . . .
H22B H 0.932153 0.463617 0.175137 0.115 Uiso 1 1 calc R U . . .
C23A C 0.9155(6) 0.5708(7) 0.2161(2) 0.093(2) Uani 1 1 d . . . . .
H23A H 0.979207 0.525107 0.232421 0.111 Uiso 1 1 calc R U . . .
H23B H 0.911284 0.644016 0.213129 0.111 Uiso 1 1 calc R U . . .
C24A C 0.8085(6) 0.5695(6) 0.2398(2) 0.087(2) Uani 1 1 d . . . . .
H24A H 0.795932 0.598447 0.266562 0.104 Uiso 1 1 calc R U . . .
H24B H 0.743771 0.613612 0.223833 0.104 Uiso 1 1 calc R U . . .
O25A O 0.8203(4) 0.4618(4) 0.24645(16) 0.0956(16) Uani 1 1 d . . . . .
C26A C 0.7241(6) 0.4442(6) 0.2517(2) 0.0774(19) Uani 1 1 d . . . . .
C27A C 0.6189(6) 0.5171(6) 0.2627(2) 0.081(2) Uani 1 1 d . . . . .
H27A H 0.608202 0.585113 0.268941 0.097 Uiso 1 1 calc R U . . .
C28A C 0.5266(6) 0.4897(6) 0.2647(2) 0.0790(19) Uani 1 1 d . . . . .
H28A H 0.453496 0.541118 0.271646 0.095 Uiso 1 1 calc R U . . .
C29A C 0.5388(5) 0.3922(5) 0.25713(19) 0.0646(16) Uani 1 1 d . . . . .
C30A C 0.6474(5) 0.3182(6) 0.2478(2) 0.0791(19) Uani 1 1 d . . . . .
H30A H 0.658850 0.248755 0.243246 0.095 Uiso 1 1 calc R U . . .
C31A C 0.7388(5) 0.3437(6) 0.2452(2) 0.082(2) Uani 1 1 d . . . . .
H31A H 0.812046 0.291800 0.238865 0.098 Uiso 1 1 calc R U . . .
C32A C 0.4371(5) 0.3677(5) 0.25688(19) 0.0699(17) Uani 1 1 d . . . . .
H32A H 0.371993 0.419493 0.272181 0.084 Uiso 1 1 calc R U . . .
H32B H 0.451833 0.296121 0.271436 0.084 Uiso 1 1 calc R U . . .
C33A C 0.4083(4) 0.3716(5) 0.21343(19) 0.0665(17) Uani 1 1 d . . . . .
H33A H 0.471928 0.317994 0.198250 0.080 Uiso 1 1 calc R U . . .
H33B H 0.394968 0.442437 0.198447 0.080 Uiso 1 1 calc R U . . .
C34A C 0.3033(5) 0.3494(5) 0.2153(2) 0.0710(18) Uani 1 1 d . . . . .
H34A H 0.318319 0.278378 0.230349 0.085 Uiso 1 1 calc R U . . .
H34B H 0.241562 0.401970 0.231538 0.085 Uiso 1 1 calc R U . . .
N35A N 0.2687(4) 0.4278(4) 0.14421(17) 0.0684(14) Uani 1 1 d . . . . .
N36A N 0.3171(5) 0.5360(5) 0.06606(18) 0.0809(16) Uani 1 1 d . . . . .
O81 O -0.2887(12) 1.1092(12) 0.5167(5) 0.196(2) Uani 0.730(7) 1 d D U P E 1
C82 C -0.3073(15) 1.1584(16) 0.5566(5) 0.196(2) Uani 0.730(7) 1 d D U P E 1
H82A H -0.387599 1.188298 0.566951 0.236 Uiso 0.730(7) 1 calc R U P E 1
H82B H -0.263746 1.106025 0.578208 0.236 Uiso 0.730(7) 1 calc R U P E 1
C83 C -0.2657(14) 1.2431(12) 0.5435(5) 0.196(2) Uani 0.730(7) 1 d D U P E 1
H83A H -0.238916 1.259152 0.567023 0.236 Uiso 0.730(7) 1 calc R U P E 1
H83B H -0.325414 1.308873 0.532077 0.236 Uiso 0.730(7) 1 calc R U P E 1
C84 C -0.1722(12) 1.1986(14) 0.5114(5) 0.196(2) Uani 0.730(7) 1 d D U P E 1
H84A H -0.167928 1.256799 0.490754 0.236 Uiso 0.730(7) 1 calc R U P E 1
H84B H -0.100665 1.164052 0.524264 0.236 Uiso 0.730(7) 1 calc R U P E 1
C85 C -0.1885(13) 1.1201(14) 0.4906(5) 0.196(2) Uani 0.730(7) 1 d D U P E 1
H85A H -0.121891 1.051661 0.491147 0.236 Uiso 0.730(7) 1 calc R U P E 1
H85B H -0.204971 1.146864 0.461663 0.236 Uiso 0.730(7) 1 calc R U P E 1
O81A O -0.298(3) 1.109(3) 0.5169(10) 0.196(2) Uani 0.270(7) 1 d D U P E 2
C82A C -0.229(3) 1.013(2) 0.5450(12) 0.196(2) Uani 0.270(7) 1 d D U P E 2
H82C H -0.267946 0.966332 0.555050 0.236 Uiso 0.270(7) 1 calc R U P E 2
H82D H -0.154494 0.972078 0.530944 0.236 Uiso 0.270(7) 1 calc R U P E 2
C83A C -0.218(3) 1.065(3) 0.5792(9) 0.197(2) Uani 0.270(7) 1 d D U P E 2
H83C H -0.149065 1.020223 0.592879 0.236 Uiso 0.270(7) 1 calc R U P E 2
H83D H -0.283426 1.079956 0.599919 0.236 Uiso 0.270(7) 1 calc R U P E 2
C84A C -0.212(3) 1.166(3) 0.5588(13) 0.196(2) Uani 0.270(7) 1 d D U P E 2
H84C H -0.139708 1.152240 0.541687 0.236 Uiso 0.270(7) 1 calc R U P E 2
H84D H -0.221451 1.214565 0.579260 0.236 Uiso 0.270(7) 1 calc R U P E 2
C85A C -0.307(3) 1.209(2) 0.5329(13) 0.196(2) Uani 0.270(7) 1 d D U P E 2
H85C H -0.298326 1.261091 0.510031 0.236 Uiso 0.270(7) 1 calc R U P E 2
H85D H -0.379511 1.242999 0.549455 0.236 Uiso 0.270(7) 1 calc R U P E 2
O91 O -0.5170(11) 1.1154(12) 0.1525(5) 0.147(6) Uani 0.482(10) 1 d D U P F 3
C92 C -0.480(2) 1.119(2) 0.1106(6) 0.145(6) Uani 0.482(10) 1 d D U P F 3
H92A H -0.398428 1.101233 0.107894 0.173 Uiso 0.482(10) 1 calc R U P F 3
H92B H -0.517515 1.192283 0.097802 0.173 Uiso 0.482(10) 1 calc R U P F 3
C93 C -0.4995(18) 1.0441(16) 0.0864(6) 0.117(6) Uani 0.482(10) 1 d D U P F 3
H93A H -0.538871 1.081835 0.061568 0.140 Uiso 0.482(10) 1 calc R U P F 3
H93B H -0.429188 0.983718 0.078545 0.140 Uiso 0.482(10) 1 calc R U P F 3
C94 C -0.574(2) 1.010(2) 0.1201(5) 0.166(8) Uani 0.482(10) 1 d D U P F 3
H94A H -0.654024 1.050892 0.115279 0.199 Uiso 0.482(10) 1 calc R U P F 3
H94B H -0.555993 0.933600 0.120364 0.199 Uiso 0.482(10) 1 calc R U P F 3
C95 C -0.5517(18) 1.0323(15) 0.1610(6) 0.124(7) Uani 0.482(10) 1 d D U P F 3
H95A H -0.620558 1.052137 0.180273 0.148 Uiso 0.482(10) 1 calc R U P F 3
H95B H -0.492631 0.968277 0.173764 0.148 Uiso 0.482(10) 1 calc R U P F 3
O91A O -0.412(2) 0.9722(17) 0.1034(7) 0.266(11) Uani 0.518(10) 1 d D U P F 4
C92A C -0.4248(13) 1.0743(14) 0.0865(5) 0.116(6) Uani 0.518(10) 1 d D U P F 4
H92C H -0.440149 1.086822 0.057218 0.139 Uiso 0.518(10) 1 calc R U P F 4
H92D H -0.356920 1.086081 0.088470 0.139 Uiso 0.518(10) 1 calc R U P F 4
C93A C -0.5251(17) 1.1458(16) 0.1130(7) 0.145(7) Uani 0.518(10) 1 d D U P F 4
H93C H -0.579076 1.206230 0.096636 0.174 Uiso 0.518(10) 1 calc R U P F 4
H93D H -0.503114 1.171426 0.135216 0.174 Uiso 0.518(10) 1 calc R U P F 4
C94A C -0.5664(19) 1.0583(14) 0.1290(9) 0.171(8) Uani 0.518(10) 1 d D U P F 4
H94C H -0.612437 1.076716 0.155482 0.206 Uiso 0.518(10) 1 calc R U P F 4
H94D H -0.616633 1.059571 0.109230 0.206 Uiso 0.518(10) 1 calc R U P F 4
C95A C -0.4790(15) 0.9445(14) 0.1358(6) 0.124(7) Uani 0.518(10) 1 d D U P F 4
H95C H -0.447835 0.926276 0.162794 0.149 Uiso 0.518(10) 1 calc R U P F 4
H95D H -0.502956 0.890004 0.130033 0.149 Uiso 0.518(10) 1 calc R U P F 4
O101 O -0.5005(11) 0.9767(11) 0.3868(4) 0.144(5) Uani 0.600(11) 1 d D U P G 1
C102 C -0.4302(19) 0.8783(16) 0.4056(7) 0.183(8) Uani 0.600(11) 1 d D U P G 1
H10A H -0.475411 0.847242 0.425362 0.219 Uiso 0.600(11) 1 calc R U P G 1
H10B H -0.389637 0.828742 0.384441 0.219 Uiso 0.600(11) 1 calc R U P G 1
C103 C -0.3551(19) 0.8927(15) 0.4259(9) 0.185(9) Uani 0.600(11) 1 d D U P G 1
H10C H -0.363244 0.868868 0.455661 0.223 Uiso 0.600(11) 1 calc R U P G 1
H10D H -0.277599 0.850846 0.414639 0.223 Uiso 0.600(11) 1 calc R U P G 1
C104 C -0.3771(14) 0.9988(14) 0.4204(6) 0.137(7) Uani 0.600(11) 1 d D U P G 1
H10E H -0.313709 1.010267 0.403577 0.165 Uiso 0.600(11) 1 calc R U P G 1
H10F H -0.387079 1.025598 0.447425 0.165 Uiso 0.600(11) 1 calc R U P G 1
C105 C -0.4731(17) 1.0521(14) 0.4007(7) 0.158(8) Uani 0.600(11) 1 d D U P G 1
H10G H -0.460885 1.100672 0.377097 0.189 Uiso 0.600(11) 1 calc R U P G 1
H10H H -0.534960 1.094784 0.419990 0.189 Uiso 0.600(11) 1 calc R U P G 1
O111 O -0.5221(15) 1.0051(16) 0.4548(5) 0.163(8) Uani 0.400(11) 1 d D U P G 2
C112 C -0.4103(18) 0.943(2) 0.4626(8) 0.145(10) Uani 0.400(11) 1 d D U P G 2
H11C H -0.360816 0.981048 0.455109 0.173 Uiso 0.400(11) 1 calc R U P G 2
H11D H -0.401900 0.907444 0.491164 0.173 Uiso 0.400(11) 1 calc R U P G 2
C113 C -0.400(3) 0.876(3) 0.4343(12) 0.184(9) Uani 0.400(11) 1 d D U P G 2
H11E H -0.390992 0.805526 0.448649 0.220 Uiso 0.400(11) 1 calc R U P G 2
H11F H -0.331966 0.866696 0.414997 0.220 Uiso 0.400(11) 1 calc R U P G 2
C114 C -0.492(3) 0.9171(19) 0.4126(14) 0.196(10) Uani 0.400(11) 1 d D U P G 2
H11G H -0.470448 0.898717 0.383880 0.235 Uiso 0.400(11) 1 calc R U P G 2
H11H H -0.546636 0.886633 0.425453 0.235 Uiso 0.400(11) 1 calc R U P G 2
C115 C -0.541(2) 1.0254(19) 0.4129(7) 0.105(7) Uani 0.400(11) 1 d D U P G 2
H11I H -0.620961 1.058900 0.407723 0.126 Uiso 0.400(11) 1 calc R U P G 2
H11J H -0.497904 1.062766 0.395560 0.126 Uiso 0.400(11) 1 calc R U P G 2

loop_
_atom_site_aniso_label
_atom_site_aniso_U_11
_atom_site_aniso_U_22
_atom_site_aniso_U_33
_atom_site_aniso_U_23
_atom_site_aniso_U_13
_atom_site_aniso_U_12
Si1A 0.0580(9) 0.0673(11) 0.0517(10) -0.0148(9) 0.0015(7) -0.0311(9)
O1 0.064(2) 0.082(3) 0.056(2) -0.016(2) -0.0013(19) -0.044(2)
C1B 0.061(3) 0.064(4) 0.056(4) 0.000(3) -0.001(3) -0.028(3)
Si2 0.0709(10) 0.0842(13) 0.0552(11) -0.0115(10) -0.0002(8) -0.0495(10)
O2 0.076(3) 0.098(3) 0.065(3) -0.034(2) 0.018(2) -0.055(3)
C2B 0.072(4) 0.090(5) 0.062(4) -0.014(4) 0.007(3) -0.030(4)
Si3 0.0865(12) 0.0970(15) 0.0673(12) -0.0329(11) 0.0171(10) -0.0613(12)
O3 0.082(3) 0.085(3) 0.073(3) -0.030(2) 0.010(2) -0.055(3)
C3B 0.068(4) 0.087(5) 0.069(5) -0.007(4) 0.001(3) -0.025(4)
Si4 0.0615(10) 0.0710(12) 0.0675(11) -0.0222(10) 0.0082(8) -0.0351(9)
O4A 0.052(2) 0.068(3) 0.062(2) -0.021(2) 0.0031(18) -0.020(2)
N4B 0.086(4) 0.081(4) 0.068(4) -0.017(3) 0.014(3) -0.046(4)
Si5A 0.0577(9) 0.0729(12) 0.0542(10) -0.0120(9) 0.0005(8) -0.0342(9)
O5 0.070(2) 0.084(3) 0.065(3) -0.010(2) -0.006(2) -0.047(2)
N5B 0.094(4) 0.093(5) 0.085(4) -0.010(4) 0.012(3) -0.044(4)
Si6 0.0861(12) 0.1095(16) 0.0579(11) -0.0012(11) -0.0104(10) -0.0678(13)
O6A 0.099(3) 0.132(4) 0.050(3) -0.013(3) -0.004(2) -0.080(3)
N6B 0.089(4) 0.094(5) 0.097(5) -0.023(4) 0.015(4) -0.045(4)
Si7A 0.1054(15) 0.1342(19) 0.0515(11) -0.0273(12) 0.0111(10) -0.0873(15)
O7 0.093(3) 0.121(4) 0.057(3) -0.024(3) 0.007(2) -0.077(3)
C7B 0.082(5) 0.078(5) 0.060(4) -0.014(4) 0.007(3) -0.037(4)
Si8 0.0654(10) 0.0810(13) 0.0570(11) -0.0213(10) 0.0090(8) -0.0445(10)
O8A 0.059(2) 0.075(3) 0.065(3) -0.022(2) 0.0084(19) -0.036(2)
C8B 0.070(4) 0.075(5) 0.067(4) -0.014(4) 0.005(3) -0.029(4)
O9 0.065(2) 0.060(3) 0.057(2) -0.015(2) 0.0028(19) -0.032(2)
C9B 0.080(5) 0.086(5) 0.075(5) -0.023(4) 0.010(4) -0.039(4)
O10 0.086(3) 0.110(4) 0.065(3) 0.004(3) -0.017(2) -0.066(3)
O10B 0.086(3) 0.093(4) 0.097(4) -0.037(3) -0.021(3) -0.019(3)
O11 0.101(3) 0.111(4) 0.064(3) -0.032(3) 0.019(2) -0.074(3)
C11B 0.078(5) 0.067(5) 0.074(5) -0.014(4) -0.006(4) -0.018(4)
O12 0.061(2) 0.082(3) 0.076(3) -0.020(3) 0.007(2) -0.037(2)
C12B 0.075(4) 0.090(6) 0.083(5) -0.028(4) -0.017(4) -0.023(4)
C13B 0.080(5) 0.078(5) 0.085(5) -0.024(4) -0.018(4) -0.024(4)
C14B 0.068(4) 0.073(5) 0.069(4) -0.009(4) -0.008(3) -0.035(4)
C15B 0.070(4) 0.078(5) 0.083(5) -0.015(4) -0.009(4) -0.038(4)
C16B 0.076(4) 0.072(5) 0.067(4) -0.011(4) -0.013(3) -0.034(4)
C17B 0.075(4) 0.079(5) 0.059(4) -0.007(3) -0.006(3) -0.045(4)
C18B 0.075(4) 0.070(4) 0.058(4) -0.005(3) -0.010(3) -0.038(4)
C19B 0.083(4) 0.075(5) 0.067(5) -0.019(4) -0.006(4) -0.040(4)
C20B 0.086(4) 0.076(5) 0.068(5) -0.007(4) -0.020(4) -0.037(4)
C21B 0.108(5) 0.071(5) 0.060(4) -0.005(4) -0.016(4) -0.049(4)
C22B 0.091(5) 0.075(5) 0.071(5) -0.012(4) -0.007(4) -0.045(4)
C23B 0.087(4) 0.084(5) 0.065(5) -0.005(4) -0.014(4) -0.052(4)
C24B 0.091(5) 0.072(5) 0.055(4) 0.003(4) -0.017(3) -0.050(4)
C25B 0.082(5) 0.081(5) 0.074(5) -0.010(4) -0.002(4) -0.041(4)
C26B 0.078(5) 0.103(6) 0.074(5) -0.014(5) 0.000(4) -0.041(4)
C27B 0.095(5) 0.109(7) 0.067(5) -0.008(5) 0.003(4) -0.062(5)
C28B 0.107(5) 0.094(6) 0.060(4) 0.000(4) -0.015(4) -0.068(5)
C29B 0.099(5) 0.102(6) 0.068(5) -0.001(4) -0.017(4) -0.065(5)
C30B 0.075(4) 0.069(4) 0.069(4) -0.007(4) -0.007(3) -0.039(4)
C31B 0.089(5) 0.088(5) 0.072(5) -0.015(4) -0.008(4) -0.046(4)
C32B 0.123(6) 0.098(6) 0.078(5) -0.010(4) -0.016(4) -0.072(5)
C33B 0.105(5) 0.109(6) 0.080(5) -0.028(5) 0.000(4) -0.067(5)
C34B 0.105(5) 0.110(6) 0.072(5) -0.030(5) 0.004(4) -0.062(5)
C35B 0.097(5) 0.102(6) 0.060(4) -0.015(4) -0.003(4) -0.059(5)
C36B 0.061(4) 0.070(4) 0.077(5) -0.010(4) -0.004(3) -0.036(3)
C37B 0.152(7) 0.231(12) 0.089(6) -0.027(7) 0.000(5) -0.148(9)
C38B 0.135(7) 0.197(11) 0.105(7) -0.017(7) -0.009(6) -0.128(8)
C39B 0.078(5) 0.080(5) 0.131(8) 0.005(5) -0.005(5) -0.046(4)
C40B 0.082(5) 0.117(7) 0.100(6) 0.003(5) -0.005(4) -0.062(5)
C41B 0.083(5) 0.098(6) 0.085(5) 0.002(4) 0.002(4) -0.054(4)
C42B 0.104(5) 0.099(7) 0.064(6) -0.027(6) 0.022(5) -0.066(5)
C43B 0.125(7) 0.099(7) 0.096(7) -0.037(6) 0.019(6) -0.060(6)
C44B 0.146(9) 0.097(7) 0.116(8) -0.026(6) 0.012(7) -0.054(7)
C45B 0.170(9) 0.114(8) 0.111(8) -0.029(7) 0.013(8) -0.073(7)
C46B 0.245(18) 0.141(13) 0.167(14) -0.023(11) -0.051(13) -0.134(13)
C47B 0.169(11) 0.118(10) 0.167(12) -0.036(9) -0.045(9) -0.084(9)
C42C 0.107(10) 0.094(11) 0.068(12) -0.023(11) 0.023(10) -0.064(10)
C43C 0.111(7) 0.098(8) 0.084(7) -0.028(6) 0.011(7) -0.051(6)
C44C 0.149(9) 0.113(8) 0.119(8) -0.022(7) 0.005(7) -0.058(7)
C45C 0.076(14) 0.070(14) 0.078(14) -0.008(9) 0.009(9) -0.025(10)
C46C 0.16(2) 0.15(2) 0.14(2) -0.021(10) -0.013(10) -0.057(13)
C47C 0.13(2) 0.12(2) 0.13(2) -0.017(10) -0.010(10) -0.051(12)
C48B 0.061(4) 0.062(4) 0.083(5) -0.014(4) 0.012(3) -0.034(3)
C49B 0.053(4) 0.074(5) 0.109(6) -0.016(5) 0.002(4) -0.026(4)
C50B 0.079(5) 0.090(6) 0.122(7) -0.002(6) -0.011(5) -0.032(5)
C51B 0.059(5) 0.075(6) 0.172(10) 0.013(7) 0.002(6) -0.020(4)
C52B 0.092(6) 0.058(5) 0.163(10) -0.004(6) 0.039(7) -0.012(5)
C53B 0.078(5) 0.060(5) 0.115(6) -0.018(5) 0.019(4) -0.021(4)
C54B 0.055(3) 0.079(5) 0.054(4) -0.015(3) 0.000(3) -0.030(4)
C55B 0.068(4) 0.074(5) 0.090(5) -0.006(4) -0.002(4) -0.037(4)
C56B 0.063(4) 0.072(5) 0.116(6) 0.001(5) -0.010(4) -0.023(4)
C57B 0.083(5) 0.072(5) 0.101(6) -0.021(4) 0.003(4) -0.028(4)
C58B 0.095(5) 0.077(5) 0.116(7) -0.038(5) -0.016(5) -0.031(5)
C59B 0.068(4) 0.068(5) 0.081(5) -0.017(4) -0.011(3) -0.021(4)
C60B 0.059(9) 0.067(8) 0.064(8) -0.016(7) -0.003(7) -0.029(7)
C61B 0.073(10) 0.077(9) 0.077(10) -0.025(8) 0.001(8) -0.020(8)
C62B 0.083(10) 0.118(12) 0.111(13) -0.011(10) -0.008(10) -0.052(9)
C63B 0.082(9) 0.108(11) 0.091(10) -0.007(9) -0.009(8) -0.039(8)
C64B 0.091(8) 0.092(8) 0.081(8) -0.003(7) -0.016(7) -0.040(8)
C65B 0.077(8) 0.081(11) 0.078(9) -0.010(8) -0.007(7) -0.041(9)
C60C 0.058(8) 0.054(7) 0.059(7) -0.012(6) -0.002(5) -0.028(6)
C61C 0.070(8) 0.072(7) 0.068(8) -0.018(6) -0.003(7) -0.027(6)
C62C 0.088(9) 0.107(10) 0.107(11) -0.012(8) -0.007(8) -0.045(7)
C63C 0.087(8) 0.096(7) 0.086(8) -0.006(6) -0.016(7) -0.035(7)
C64C 0.091(7) 0.092(8) 0.091(8) 0.004(6) -0.008(6) -0.042(7)
C65C 0.072(7) 0.076(9) 0.078(7) -0.004(7) -0.004(6) -0.036(7)
C66B 0.067(8) 0.058(8) 0.057(6) -0.015(6) -0.003(6) -0.035(7)
C67B 0.091(9) 0.085(10) 0.055(8) -0.019(7) 0.003(7) -0.007(8)
C68B 0.109(11) 0.118(14) 0.081(11) -0.041(11) 0.001(9) -0.032(10)
C69B 0.103(11) 0.103(13) 0.035(7) -0.006(8) -0.003(7) -0.050(10)
C70B 0.185(14) 0.109(13) 0.050(9) -0.014(8) 0.006(10) -0.096(12)
C71B 0.103(8) 0.065(8) 0.053(7) -0.013(6) 0.004(7) -0.041(7)
C66C 0.089(8) 0.057(9) 0.052(7) -0.016(7) 0.006(6) -0.043(7)
C67C 0.151(17) 0.114(15) 0.060(11) -0.033(10) -0.007(11) -0.043(13)
C68C 0.25(3) 0.124(19) 0.096(16) -0.026(14) -0.053(18) -0.07(2)
C69C 0.191(14) 0.118(14) 0.060(11) -0.013(9) 0.008(11) -0.086(13)
C70C 0.22(3) 0.20(3) 0.080(16) -0.048(18) 0.053(18) -0.15(3)
C71C 0.133(14) 0.143(17) 0.080(12) -0.048(12) 0.033(11) -0.114(14)
C72B 0.064(6) 0.081(7) 0.060(7) -0.020(6) 0.008(6) -0.041(6)
C73B 0.076(10) 0.108(13) 0.082(8) 0.010(9) 0.001(7) -0.039(10)
C74B 0.074(11) 0.112(17) 0.131(17) 0.010(14) -0.020(11) -0.049(11)
C75B 0.085(7) 0.134(9) 0.087(8) -0.012(8) 0.008(7) -0.078(7)
C76B 0.118(14) 0.119(16) 0.056(10) -0.001(10) -0.003(9) -0.075(13)
C77B 0.065(9) 0.123(15) 0.084(11) -0.023(11) 0.017(8) -0.059(10)
C72C 0.064(7) 0.078(7) 0.057(6) -0.021(6) 0.007(6) -0.038(6)
C73C 0.076(10) 0.100(12) 0.077(8) -0.010(8) -0.005(7) -0.061(9)
C74C 0.100(12) 0.095(13) 0.066(9) 0.001(9) -0.013(8) -0.070(11)
C75C 0.087(7) 0.134(9) 0.088(8) -0.014(8) 0.003(7) -0.076(7)
C76C 0.104(13) 0.17(2) 0.082(11) -0.053(12) 0.041(9) -0.106(15)
C77C 0.074(10) 0.133(16) 0.063(9) -0.043(10) 0.026(7) -0.060(11)
C1A 0.061(4) 0.081(5) 0.074(5) -0.029(4) 0.004(3) -0.030(4)
C2A 0.083(5) 0.081(5) 0.091(5) -0.018(4) -0.011(4) -0.043(4)
C3A 0.097(5) 0.104(6) 0.095(6) -0.031(5) -0.010(5) -0.053(5)
C4A 0.081(5) 0.101(6) 0.091(6) -0.035(5) -0.011(4) -0.045(5)
C5A 0.064(4) 0.094(6) 0.071(5) -0.031(4) 0.003(3) -0.031(4)
C6A 0.086(5) 0.088(5) 0.060(4) -0.020(4) -0.001(4) -0.038(4)
C7A 0.086(5) 0.128(7) 0.063(5) -0.019(5) -0.007(4) -0.041(5)
C8A 0.091(6) 0.124(8) 0.067(5) -0.007(5) -0.015(4) -0.026(5)
C9A 0.116(7) 0.127(8) 0.077(6) -0.008(5) 0.000(5) -0.052(6)
C10A 0.079(5) 0.123(7) 0.073(5) -0.012(5) -0.001(4) -0.045(5)
C11A 0.127(7) 0.096(6) 0.099(6) -0.014(5) -0.004(5) -0.058(6)
C12A 0.140(8) 0.120(8) 0.151(9) -0.009(7) -0.038(7) -0.066(7)
C13A 0.159(8) 0.158(9) 0.100(7) 0.029(7) -0.039(6) -0.105(8)
C14A 0.118(7) 0.113(7) 0.073(6) 0.005(5) -0.009(5) -0.074(6)
C15A 0.109(6) 0.133(8) 0.090(6) 0.005(6) -0.012(5) -0.075(6)
C16A 0.113(6) 0.092(6) 0.076(5) -0.011(5) -0.001(5) -0.061(5)
C17A 0.098(6) 0.114(7) 0.067(5) 0.001(5) 0.001(4) -0.074(6)
C18A 0.117(6) 0.103(6) 0.067(5) -0.017(5) 0.005(5) -0.066(5)
C19A 0.125(7) 0.120(8) 0.063(5) -0.003(5) 0.003(5) -0.080(6)
O20A 0.101(4) 0.119(4) 0.081(4) -0.022(3) -0.002(3) -0.063(3)
C21A 0.107(6) 0.100(6) 0.100(6) -0.017(5) -0.016(5) -0.056(5)
C22A 0.089(5) 0.106(6) 0.106(6) -0.013(5) -0.018(5) -0.048(5)
C23A 0.106(5) 0.126(7) 0.076(5) -0.011(5) -0.009(4) -0.076(5)
C24A 0.098(5) 0.089(6) 0.087(5) -0.017(4) -0.012(4) -0.048(5)
O25A 0.080(3) 0.098(4) 0.123(4) 0.000(3) -0.026(3) -0.048(3)
C26A 0.074(5) 0.091(6) 0.079(5) -0.006(4) -0.019(4) -0.042(4)
C27A 0.089(5) 0.085(5) 0.082(5) -0.033(4) -0.003(4) -0.041(4)
C28A 0.078(4) 0.093(5) 0.074(5) -0.029(4) 0.001(4) -0.037(4)
C29A 0.065(4) 0.072(5) 0.064(4) -0.014(3) -0.006(3) -0.032(4)
C30A 0.072(4) 0.082(5) 0.085(5) -0.008(4) -0.005(4) -0.035(4)
C31A 0.063(4) 0.086(6) 0.090(5) 0.003(4) -0.006(4) -0.028(4)
C32A 0.065(4) 0.080(5) 0.066(4) -0.019(4) -0.002(3) -0.029(4)
C33A 0.057(3) 0.078(5) 0.067(4) -0.017(4) -0.003(3) -0.026(3)
C34A 0.067(4) 0.076(5) 0.076(5) -0.013(4) -0.005(3) -0.033(4)
N35A 0.065(3) 0.080(4) 0.063(4) -0.017(3) 0.003(3) -0.033(3)
N36A 0.086(4) 0.099(5) 0.068(4) -0.015(4) 0.004(3) -0.049(4)
O81 0.199(3) 0.198(3) 0.204(3) -0.025(3) -0.023(2) -0.089(2)
C82 0.199(3) 0.198(3) 0.204(3) -0.025(2) -0.023(2) -0.089(2)
C83 0.199(3) 0.198(3) 0.204(3) -0.025(3) -0.023(2) -0.089(2)
C84 0.199(3) 0.198(3) 0.204(3) -0.025(3) -0.023(2) -0.089(2)
C85 0.199(3) 0.198(3) 0.204(3) -0.025(3) -0.023(3) -0.089(2)
O81A 0.199(3) 0.198(3) 0.204(3) -0.025(3) -0.023(2) -0.089(2)
C82A 0.199(3) 0.198(3) 0.204(3) -0.025(3) -0.023(2) -0.089(2)
C83A 0.199(3) 0.198(3) 0.204(3) -0.025(3) -0.023(3) -0.089(2)
C84A 0.199(3) 0.198(3) 0.204(3) -0.025(3) -0.023(2) -0.089(2)
C85A 0.199(3) 0.198(3) 0.204(3) -0.025(3) -0.023(2) -0.089(2)
O91 0.153(9) 0.144(9) 0.153(10) -0.002(7) -0.038(7) -0.065(7)
C92 0.146(10) 0.141(9) 0.126(9) 0.000(7) -0.010(7) -0.044(8)
C93 0.143(10) 0.098(9) 0.127(11) 0.015(8) -0.026(8) -0.071(8)
C94 0.168(9) 0.163(10) 0.184(10) -0.027(8) -0.029(7) -0.076(7)
C95 0.128(10) 0.101(10) 0.136(11) -0.002(8) -0.007(8) -0.046(8)
O91A 0.263(13) 0.259(14) 0.295(15) -0.040(9) 0.004(9) -0.131(10)
C92A 0.084(8) 0.125(10) 0.103(9) 0.003(8) -0.005(7) -0.015(7)
C93A 0.151(10) 0.137(9) 0.119(9) 0.003(7) 0.000(7) -0.041(7)
C94A 0.174(9) 0.167(11) 0.183(10) -0.027(8) -0.024(8) -0.073(7)
C95A 0.136(10) 0.126(10) 0.126(10) -0.024(8) 0.000(8) -0.068(8)
O101 0.172(8) 0.140(8) 0.118(8) -0.027(7) -0.015(6) -0.056(7)
C102 0.189(11) 0.181(11) 0.178(11) -0.044(7) -0.014(8) -0.068(8)
C103 0.182(11) 0.187(11) 0.191(10) -0.025(8) -0.039(8) -0.070(7)
C104 0.134(9) 0.134(10) 0.155(11) -0.010(8) -0.018(8) -0.065(8)
C105 0.171(11) 0.159(11) 0.151(11) -0.023(8) -0.031(8) -0.067(9)
O111 0.157(11) 0.180(12) 0.148(11) -0.031(8) -0.013(8) -0.061(8)
C112 0.134(12) 0.147(13) 0.134(13) -0.011(9) -0.006(9) -0.043(9)
C113 0.182(12) 0.183(11) 0.191(11) -0.018(8) -0.035(8) -0.073(7)
C114 0.202(12) 0.191(12) 0.193(12) -0.036(8) -0.021(8) -0.072(8)
C115 0.108(10) 0.100(11) 0.091(10) -0.019(8) -0.018(8) -0.022(8)

loop_
_atom_type_symbol
_atom_type_description
_atom_type_scat_dispersion_real
_atom_type_scat_dispersion_imag
_atom_type_scat_source
C C 0.0181 0.0091 'International Tables Vol C Tables 4.2.6.8 and 6.1.1.4'
H H 0.0000 0.0000 'International Tables Vol C Tables 4.2.6.8 and 6.1.1.4'
N N 0.0311 0.0180 'International Tables Vol C Tables 4.2.6.8 and 6.1.1.4'
O O 0.0492 0.0322 'International Tables Vol C Tables 4.2.6.8 and 6.1.1.4'
Si Si 0.2541 0.3302 'International Tables Vol C Tables 4.2.6.8 and 6.1.1.4'

loop_
_geom_angle_atom_site_label_1
_geom_angle_atom_site_label_2
_geom_angle_atom_site_label_3
_geom_angle
_geom_angle_site_symmetry_1
_geom_angle_site_symmetry_3
_geom_angle_publ_flag
O1 Si1A O9 110.1(2) . . ?
O1 Si1A O4A 108.4(2) . . ?
O9 Si1A O4A 108.5(2) . . ?
O1 Si1A C1B 109.2(2) . . ?
O9 Si1A C1B 109.6(2) . . ?
O4A Si1A C1B 111.0(2) . . ?
Si1A O1 Si2 157.1(3) . . ?
C2B C1B Si1A 114.2(4) . . ?
O10 Si2 O1 109.6(2) . . ?
O10 Si2 O2 108.8(2) . . ?
O1 Si2 O2 108.9(2) . . ?
O10 Si2 C36B 110.9(3) . . ?
O1 Si2 C36B 109.1(3) . . ?
O2 Si2 C36B 109.4(3) . . ?
Si3 O2 Si2 144.9(3) . . ?
C1B C2B C3B 112.9(6) . . ?
O11 Si3 O3 108.7(2) . . ?
O11 Si3 O2 107.9(3) . . ?
O3 Si3 O2 109.8(2) . . ?
O11 Si3 C42C 95.8(13) . . ?
O3 Si3 C42C 117.1(14) . . ?
O2 Si3 C42C 116.1(12) . . ?
O11 Si3 C42B 113.2(3) . . ?
O3 Si3 C42B 107.9(4) . . ?
O2 Si3 C42B 109.4(4) . . ?
Si3 O3 Si4 158.1(3) . . ?
N4B C3B C2B 109.0(5) . . ?
O3 Si4 O4A 110.0(2) . . ?
O3 Si4 O12 108.1(2) . . ?
O4A Si4 O12 109.3(2) . . ?
O3 Si4 C48B 109.1(3) . . ?
O4A Si4 C48B 109.6(3) . . ?
O12 Si4 C48B 110.8(2) . . ?
Si4 O4A Si1A 145.2(3) . . ?
C8B N4B N5B 110.9(6) . . ?
C8B N4B C3B 129.2(6) . . ?
N5B N4B C3B 119.6(6) . . ?
O9 Si5A O8A 108.4(2) . . ?
O9 Si5A O5 108.55(19) . . ?
O8A Si5A O5 109.4(2) . . ?
O9 Si5A C54B 109.4(2) . . ?
O8A Si5A C54B 110.6(2) . . ?
O5 Si5A C54B 110.4(3) . . ?
Si6 O5 Si5A 155.2(3) . . ?
N6B N5B N4B 106.8(6) . . ?
O5 Si6 O6A 109.6(2) . . ?
O5 Si6 O10 109.3(2) . . ?
O6A Si6 O10 108.3(3) . . ?
O5 Si6 C60C 112.7(6) . . ?
O6A Si6 C60C 104.8(6) . . ?
O10 Si6 C60C 112.0(6) . . ?
O5 Si6 C60B 100.2(6) . . ?
O6A Si6 C60B 117.9(6) . . ?
O10 Si6 C60B 111.2(6) . . ?
Si6 O6A Si7A 146.6(3) . . ?
N5B N6B C7B 107.5(6) . . ?
O7 Si7A O6A 109.0(2) . . ?
O7 Si7A O11 109.0(3) . . ?
O6A Si7A O11 110.1(2) . . ?
O7 Si7A C66B 109.2(3) . . ?
O6A Si7A C66B 118.7(3) . . ?
O11 Si7A C66B 100.3(3) . . ?
O7 Si7A C66C 111.6(4) . . ?
O6A Si7A C66C 98.8(4) . . ?
O11 Si7A C66C 117.8(4) . . ?
Si7A O7 Si8 155.1(3) . . ?
C8B C7B N6B 109.2(7) . . ?
C8B C7B C9B 127.7(7) . . ?
N6B C7B C9B 123.0(6) . . ?
O8A Si8 O7 109.5(2) . . ?
O8A Si8 O12 108.6(2) . . ?
O7 Si8 O12 108.8(2) . . ?
O8A Si8 C72B 108.1(4) . . ?
O7 Si8 C72B 109.3(4) . . ?
O12 Si8 C72B 112.5(4) . . ?
O8A Si8 C72C 110.9(3) . . ?
O7 Si8 C72C 110.7(3) . . ?
O12 Si8 C72C 108.2(4) . . ?
Si8 O8A Si5A 148.4(2) . . ?
N4B C8B C7B 105.5(6) . . ?
Si5A O9 Si1A 144.6(3) . . ?
O10B C9B C7B 105.3(5) . . ?
Si2 O10 Si6 144.8(3) . . ?
C11B O10B C9B 118.2(5) . . ?
Si3 O11 Si7A 144.8(3) . . ?
O10B C11B C12B 115.4(6) . . ?
O10B C11B C16B 125.3(6) . . ?
C12B C11B C16B 119.2(7) . . ?
Si4 O12 Si8 143.7(2) . . ?
C13B C12B C11B 120.8(6) . . ?
C12B C13B C14B 120.5(6) . . ?
C15B C14B C13B 117.2(6) . . ?
C15B C14B C17B 119.8(5) . . ?
C13B C14B C17B 122.9(6) . . ?
C16B C15B C14B 122.2(6) . . ?
C15B C16B C11B 119.9(6) . . ?
C14B C17B C18B 106.6(5) . . ?
C14B C17B C30B 108.9(5) . . ?
C18B C17B C30B 110.8(5) . . ?
C14B C17B C24B 111.9(5) . . ?
C18B C17B C24B 111.7(5) . . ?
C30B C17B C24B 106.9(5) . . ?
C19B C18B C23B 116.3(6) . . ?
C19B C18B C17B 124.1(6) . . ?
C23B C18B C17B 119.5(5) . . ?
C18B C19B C20B 121.1(6) . . ?
C21B C20B C19B 121.9(6) . . ?
C20B C21B C22B 118.3(6) . . ?
C23B C22B C21B 119.7(6) . . ?
C22B C23B C18B 122.6(6) . . ?
C29B C24B C25B 118.4(6) . . ?
C29B C24B C17B 122.7(7) . . ?
C25B C24B C17B 118.9(6) . . ?
C26B C25B C24B 118.8(7) . . ?
C27B C26B C25B 123.3(8) . . ?
C26B C27B C28B 118.3(7) . . ?
C27B C28B C29B 118.9(7) . . ?
C24B C29B C28B 122.2(7) . . ?
C31B C30B C35B 115.9(6) . . ?
C31B C30B C17B 123.1(6) . . ?
C35B C30B C17B 120.4(6) . . ?
C30B C31B C32B 122.7(7) . . ?
C33B C32B C31B 119.8(7) . . ?
C34B C33B C32B 119.6(7) . . ?
C33B C34B C35B 120.2(7) . . ?
C34B C35B C30B 121.7(7) . . ?
C41B C36B C37B 116.7(6) . . ?
C41B C36B Si2 121.8(5) . . ?
C37B C36B Si2 121.4(5) . . ?
C36B C37B C38B 120.4(8) . . ?
C39B C38B C37B 120.1(7) . . ?
C38B C39B C40B 121.2(7) . . ?
C39B C40B C41B 118.0(7) . . ?
C36B C41B C40B 123.5(7) . . ?
C47B C42B C43B 116.2(11) . . ?
C47B C42B Si3 121.6(10) . . ?
C43B C42B Si3 122.0(8) . . ?
C44B C43B C42B 122.5(11) . . ?
C45B C44B C43B 118.6(13) . . ?
C46B C45B C44B 121.1(14) . . ?
C45B C46B C47B 121.7(12) . . ?
C42B C47B C46B 119.7(13) . . ?
C43C C42C C47C 120.0 . . ?
C43C C42C Si3 110(2) . . ?
C47C C42C Si3 130(2) . . ?
C42C C43C C44C 120.0 . . ?
C45C C44C C43C 120.0 . . ?
C46C C45C C44C 120.0 . . ?
C45C C46C C47C 120.0 . . ?
C46C C47C C42C 120.0 . . ?
C49B C48B C53B 116.0(7) . . ?
C49B C48B Si4 122.4(5) . . ?
C53B C48B Si4 121.3(6) . . ?
C48B C49B C50B 122.3(7) . . ?
C51B C50B C49B 118.7(9) . . ?
C52B C51B C50B 119.9(9) . . ?
C53B C52B C51B 120.2(8) . . ?
C52B C53B C48B 122.8(8) . . ?
C55B C54B C59B 116.5(6) . . ?
C55B C54B Si5A 123.5(5) . . ?
C59B C54B Si5A 120.1(5) . . ?
C54B C55B C56B 122.0(6) . . ?
C57B C56B C55B 120.2(7) . . ?
C56B C57B C58B 120.1(7) . . ?
C57B C58B C59B 120.0(7) . . ?
C58B C59B C54B 121.1(6) . . ?
C65B C60B C61B 122.1(19) . . ?
C65B C60B Si6 116.9(16) . . ?
C61B C60B Si6 121.0(15) . . ?
C62B C61B C60B 118(2) . . ?
C61B C62B C63B 120(2) . . ?
C64B C63B C62B 123(2) . . ?
C63B C64B C65B 117.5(19) . . ?
C60B C65B C64B 119.4(18) . . ?
C65C C60C C61C 114.4(16) . . ?
C65C C60C Si6 128.2(13) . . ?
C61C C60C Si6 117.1(14) . . ?
C60C C61C C62C 124.4(19) . . ?
C63C C62C C61C 117(2) . . ?
C64C C63C C62C 121(2) . . ?
C63C C64C C65C 117.9(18) . . ?
C60C C65C C64C 124.9(16) . . ?
C67B C66B C71B 120.0 . . ?
C67B C66B Si7A 125.0(5) . . ?
C71B C66B Si7A 114.9(5) . . ?
C66B C67B C68B 120.0 . . ?
C69B C68B C67B 120.0 . . ?
C70B C69B C68B 120.0 . . ?
C69B C70B C71B 120.0 . . ?
C70B C71B C66B 120.0 . . ?
C67C C66C C71C 120.0 . . ?
C67C C66C Si7A 124.4(7) . . ?
C71C C66C Si7A 114.7(7) . . ?
C66C C67C C68C 120.0 . . ?
C69C C68C C67C 120.0 . . ?
C68C C69C C70C 120.0 . . ?
C69C C70C C71C 120.0 . . ?
C70C C71C C66C 120.0 . . ?
C73B C72B C77B 120.0 . . ?
C73B C72B Si8 118.4(7) . . ?
C77B C72B Si8 121.5(7) . . ?
C74B C73B C72B 120.0 . . ?
C75B C74B C73B 120.0 . . ?
C74B C75B C76B 120.0 . . ?
C77B C76B C75B 120.0 . . ?
C76B C77B C72B 120.0 . . ?
C73C C72C C77C 120.0 . . ?
C73C C72C Si8 119.0(5) . . ?
C77C C72C Si8 120.7(5) . . ?
C74C C73C C72C 120.0 . . ?
C73C C74C C75C 120.0 . . ?
C74C C75C C76C 120.0 . . ?
C77C C76C C75C 120.0 . . ?
C76C C77C C72C 120.0 . . ?
N35A C1A C2A 123.1(6) . . ?
N35A C1A C34A 118.3(6) . . ?
C2A C1A C34A 118.6(7) . . ?
C3A C2A C1A 118.2(7) . . ?
C4A C3A C2A 119.8(7) . . ?
C3A C4A C5A 119.1(7) . . ?
N35A C5A C4A 122.2(7) . . ?
N35A C5A C6A 117.9(6) . . ?
C4A C5A C6A 119.9(7) . . ?
N36A C6A C7A 121.7(7) . . ?
N36A C6A C5A 118.2(7) . . ?
C7A C6A C5A 120.1(7) . . ?
C8A C7A C6A 118.3(7) . . ?
C7A C8A C9A 120.0(8) . . ?
C8A C9A C10A 118.5(8) . . ?
N36A C10A C9A 121.5(7) . . ?
N36A C10A C11A 118.6(8) . . ?
C9A C10A C11A 119.9(8) . . ?
C12A C11A C10A 114.9(8) . . ?
C11A C12A C13A 111.8(8) . . ?
C14A C13A C12A 114.8(7) . . ?
C19A C14A C15A 117.1(9) . . ?
C19A C14A C13A 123.6(9) . . ?
C15A C14A C13A 119.2(10) . . ?
C14A C15A C16A 122.7(9) . . ?
C15A C16A C17A 117.5(8) . . ?
O20A C17A C18A 117.0(9) . . ?
O20A C17A C16A 122.4(7) . . ?
C18A C17A C16A 120.6(8) . . ?
C17A C18A C19A 118.6(8) . . ?
C14A C19A C18A 123.4(8) . . ?
C17A O20A C21A 116.7(6) . . ?
O20A C21A C22A 108.5(7) . . ?
C21A C22A C23A 111.5(7) . . ?
C24A C23A C22A 113.9(5) . . ?
O25A C24A C23A 107.6(6) . . ?
C26A O25A C24A 117.6(6) . . ?
C27A C26A O25A 125.2(7) . . ?
C27A C26A C31A 119.6(6) . . ?
O25A C26A C31A 115.1(7) . . ?
C26A C27A C28A 119.0(6) . . ?
C29A C28A C27A 122.3(6) . . ?
C28A C29A C30A 117.2(6) . . ?
C28A C29A C32A 120.9(6) . . ?
C30A C29A C32A 121.8(6) . . ?
C31A C30A C29A 121.5(7) . . ?
C26A C31A C30A 120.2(7) . . ?
C29A C32A C33A 112.8(5) . . ?
C32A C33A C34A 110.2(5) . . ?
C1A C34A C33A 115.8(5) . . ?
C1A N35A C5A 117.5(6) . . ?
C10A N36A C6A 120.0(7) . . ?
C85 O81 C82 109.2(11) . . ?
C83 C82 O81 102.0(10) . . ?
C82 C83 C84 104.4(8) . . ?
C85 C84 C83 110.9(6) . . ?
C84 C85 O81 101.8(10) . . ?
C82A O81A C85A 108.4(12) . . ?
C83A C82A O81A 101.5(10) . . ?
C82A C83A C84A 104.5(9) . . ?
C83A C84A C85A 102.1(13) . . ?
C84A C85A O81A 101.3(10) . . ?
C95 O91 C92 106.2(17) . . ?
O91 C92 C93 115.6(17) . . ?
C94 C93 C92 97.4(16) . . ?
C95 C94 C93 106.8(16) . . ?
O91 C95 C94 107.5(16) . . ?
C95A O91A C92A 127(2) . . ?
O91A C92A C93A 103.3(16) . . ?
C92A C93A C94A 93.7(16) . . ?
C95A C94A C93A 118.0(17) . . ?
O91A C95A C94A 87.0(17) . . ?
C102 O101 C105 105.4(14) . . ?
C103 C102 O101 109.0(17) . . ?
C104 C103 C102 108(2) . . ?
C103 C104 C105 108.6(17) . . ?
C104 C105 O101 108.0(15) . . ?
C112 O111 C115 115(2) . . ?
C112 O111 C114 84.9(17) . . ?
C115 O111 C114 46.5(11) . . ?
C113 C112 O111 91(2) . . ?
C112 C113 C114 110(3) . . ?
C115 C114 C113 109(3) . . ?
C115 C114 O111 47.9(13) . . ?
C113 C114 O111 73(2) . . ?
C114 C115 O111 86(2) . . ?

loop_
_geom_bond_atom_site_label_1
_geom_bond_atom_site_label_2
_geom_bond_distance
_geom_bond_site_symmetry_2
_geom_bond_publ_flag
Si1A O1 1.611(4) . ?
Si1A O9 1.623(4) . ?
Si1A O4A 1.627(4) . ?
Si1A C1B 1.828(6) . ?
O1 Si2 1.617(4) . ?
C1B C2B 1.521(8) . ?
Si2 O10 1.616(5) . ?
Si2 O2 1.627(4) . ?
Si2 C36B 1.831(6) . ?
O2 Si3 1.612(4) . ?
C2B C3B 1.532(8) . ?
Si3 O11 1.606(5) . ?
Si3 O3 1.606(4) . ?
Si3 C42C 1.70(3) . ?
Si3 C42B 1.864(11) . ?
O3 Si4 1.610(4) . ?
C3B N4B 1.462(7) . ?
Si4 O4A 1.612(4) . ?
Si4 O12 1.623(4) . ?
Si4 C48B 1.825(7) . ?
N4B C8B 1.323(8) . ?
N4B N5B 1.338(7) . ?
Si5A O9 1.611(4) . ?
Si5A O8A 1.617(4) . ?
Si5A O5 1.618(4) . ?
Si5A C54B 1.832(7) . ?
O5 Si6 1.613(4) . ?
N5B N6B 1.333(7) . ?
Si6 O6A 1.617(5) . ?
Si6 O10 1.631(4) . ?
Si6 C60C 1.705(19) . ?
Si6 C60B 2.02(2) . ?
O6A Si7A 1.622(5) . ?
N6B C7B 1.347(8) . ?
Si7A O7 1.601(4) . ?
Si7A O11 1.633(5) . ?
Si7A C66B 1.877(6) . ?
Si7A C66C 1.881(9) . ?
O7 Si8 1.624(4) . ?
C7B C8B 1.345(8) . ?
C7B C9B 1.479(9) . ?
Si8 O8A 1.614(4) . ?
Si8 O12 1.625(5) . ?
Si8 C72B 1.839(8) . ?
Si8 C72C 1.853(7) . ?
C9B O10B 1.409(7) . ?
O10B C11B 1.363(8) . ?
C11B C12B 1.377(9) . ?
C11B C16B 1.388(8) . ?
C12B C13B 1.373(9) . ?
C13B C14B 1.405(8) . ?
C14B C15B 1.390(8) . ?
C14B C17B 1.533(9) . ?
C15B C16B 1.359(8) . ?
C17B C18B 1.541(8) . ?
C17B C30B 1.550(8) . ?
C17B C24B 1.580(8) . ?
C18B C19B 1.390(8) . ?
C18B C23B 1.403(8) . ?
C19B C20B 1.394(8) . ?
C20B C21B 1.361(8) . ?
C21B C22B 1.406(8) . ?
C22B C23B 1.379(8) . ?
C24B C29B 1.357(9) . ?
C24B C25B 1.392(9) . ?
C25B C26B 1.379(8) . ?
C26B C27B 1.349(10) . ?
C27B C28B 1.387(10) . ?
C28B C29B 1.397(9) . ?
C30B C31B 1.351(8) . ?
C30B C35B 1.391(8) . ?
C31B C32B 1.392(8) . ?
C32B C33B 1.356(9) . ?
C33B C34B 1.345(9) . ?
C34B C35B 1.389(9) . ?
C36B C41B 1.369(9) . ?
C36B C37B 1.375(9) . ?
C37B C38B 1.423(10) . ?
C38B C39B 1.343(10) . ?
C39B C40B 1.356(10) . ?
C40B C41B 1.398(8) . ?
C42B C47B 1.368(14) . ?
C42B C43B 1.419(16) . ?
C43B C44B 1.396(14) . ?
C44B C45B 1.358(16) . ?
C45B C46B 1.318(18) . ?
C46B C47B 1.433(17) . ?
C42C C43C 1.3900 . ?
C42C C47C 1.3900 . ?
C43C C44C 1.3900 . ?
C44C C45C 1.3900 . ?
C45C C46C 1.3900 . ?
C46C C47C 1.3900 . ?
C48B C49B 1.375(9) . ?
C48B C53B 1.390(9) . ?
C49B C50B 1.404(9) . ?
C50B C51B 1.381(11) . ?
C51B C52B 1.363(12) . ?
C52B C53B 1.362(11) . ?
C54B C55B 1.389(8) . ?
C54B C59B 1.402(8) . ?
C55B C56B 1.396(9) . ?
C56B C57B 1.350(9) . ?
C57B C58B 1.378(9) . ?
C58B C59B 1.396(9) . ?
C60B C65B 1.37(3) . ?
C60B C61B 1.39(2) . ?
C61B C62B 1.38(3) . ?
C62B C63B 1.38(4) . ?
C63B C64B 1.35(3) . ?
C64B C65B 1.44(3) . ?
C60C C65C 1.38(3) . ?
C60C C61C 1.39(2) . ?
C61C C62C 1.40(4) . ?
C62C C63C 1.40(3) . ?
C63C C64C 1.39(3) . ?
C64C C65C 1.39(3) . ?
C66B C67B 1.3900 . ?
C66B C71B 1.3900 . ?
C67B C68B 1.3900 . ?
C68B C69B 1.3900 . ?
C69B C70B 1.3900 . ?
C70B C71B 1.3900 . ?
C66C C67C 1.3900 . ?
C66C C71C 1.3900 . ?
C67C C68C 1.3900 . ?
C68C C69C 1.3900 . ?
C69C C70C 1.3900 . ?
C70C C71C 1.3900 . ?
C72B C73B 1.3900 . ?
C72B C77B 1.3900 . ?
C73B C74B 1.3900 . ?
C74B C75B 1.3900 . ?
C75B C76B 1.3900 . ?
C76B C77B 1.3900 . ?
C72C C73C 1.3900 . ?
C72C C77C 1.3900 . ?
C73C C74C 1.3900 . ?
C74C C75C 1.3900 . ?
C75C C76C 1.3900 . ?
C76C C77C 1.3900 . ?
C1A N35A 1.331(8) . ?
C1A C2A 1.408(8) . ?
C1A C34A 1.519(8) . ?
C2A C3A 1.365(9) . ?
C3A C4A 1.362(10) . ?
C4A C5A 1.401(9) . ?
C5A N35A 1.348(8) . ?
C5A C6A 1.461(9) . ?
C6A N36A 1.327(8) . ?
C6A C7A 1.426(9) . ?
C7A C8A 1.354(10) . ?
C8A C9A 1.378(10) . ?
C9A C10A 1.419(10) . ?
C10A N36A 1.314(9) . ?
C10A C11A 1.502(9) . ?
C11A C12A 1.455(11) . ?
C12A C13A 1.597(11) . ?
C13A C14A 1.489(11) . ?
C14A C19A 1.372(11) . ?
C14A C15A 1.380(11) . ?
C15A C16A 1.400(10) . ?
C16A C17A 1.416(10) . ?
C17A O20A 1.368(8) . ?
C17A C18A 1.378(10) . ?
C18A C19A 1.385(10) . ?
O20A C21A 1.447(8) . ?
C21A C22A 1.487(10) . ?
C22A C23A 1.547(10) . ?
C23A C24A 1.515(9) . ?
C24A O25A 1.430(8) . ?
O25A C26A 1.374(7) . ?
C26A C27A 1.370(9) . ?
C26A C31A 1.380(9) . ?
C27A C28A 1.414(8) . ?
C28A C29A 1.361(9) . ?
C29A C30A 1.394(8) . ?
C29A C32A 1.520(7) . ?
C30A C31A 1.383(8) . ?
C32A C33A 1.524(8) . ?
C33A C34A 1.534(7) . ?
O81 C85 1.518(11) . ?
O81 C82 1.518(11) . ?
C82 C83 1.483(10) . ?
C83 C84 1.484(10) . ?
C84 C85 1.482(10) . ?
O81A C82A 1.522(12) . ?
O81A C85A 1.523(11) . ?
C82A C83A 1.485(10) . ?
C83A C84A 1.485(10) . ?
C84A C85A 1.486(10) . ?
O91 C95 1.393(11) . ?
O91 C92 1.396(11) . ?
C92 C93 1.531(10) . ?
C93 C94 1.527(10) . ?
C94 C95 1.527(10) . ?
O91A C95A 1.394(11) . ?
O91A C92A 1.395(11) . ?
C92A C93A 1.529(10) . ?
C93A C94A 1.530(10) . ?
C94A C95A 1.528(10) . ?
O101 C102 1.404(13) . ?
O101 C105 1.405(13) . ?
C102 C103 1.372(10) . ?
C103 C104 1.372(10) . ?
C104 C105 1.374(10) . ?
O111 C112 1.405(13) . ?
O111 C115 1.405(13) . ?
O111 C114 1.89(4) . ?
C112 C113 1.372(10) . ?
C113 C114 1.373(10) . ?
C114 C115 1.373(10) . ?
